data_2230423
loop_
_publ_author_name
'Moreno-Fuquen, Rodolfo'
'Quintero, David E.'
'Zuluaga, Fabio'
'Kennedy, Alan R.'
'De Almeida Santos, Regina H.'

_publ_section_title
;
 2-Bromo-2-methyl-<i>N</i>-<i>p</i>-tolylpropanamide
;
_journal_coeditor_code LH5254
_journal_issue 6
_journal_name_full 'Acta Crystallographica Section E'
_journal_page_first o1543
_journal_paper_doi 10.1107/S1600536811019337
_journal_volume 67
_journal_year 2011
_chemical_formula_iupac 'C11 H14 Br N O'
_chemical_formula_moiety 'C11 H14 Br N O'
_chemical_formula_sum 'C11 H14 Br N O'
_chemical_formula_weight 256.14
_chemical_melting_point 385.0(10)
_chemical_name_systematic
;
2-Bromo-2-methyl-<i>N</i>-<i>p</i>-tolylpropanamide
;
_space_group_IT_number 61
_symmetry_cell_setting orthorhombic
_symmetry_space_group_name_Hall '-P 2ac 2ab'
_symmetry_space_group_name_H-M 'P b c a'
_atom_sites_solution_hydrogens geom
_atom_sites_solution_primary direct
_atom_sites_solution_secondary difmap
_audit_creation_method SHELXL-97
_cell_angle_alpha 90.00
_cell_angle_beta 90.00
_cell_angle_gamma 90.00
_cell_formula_units_Z 8
_cell_length_a 10.0728(4)
_cell_length_b 11.2577(4)
_cell_length_c 20.3670(6)
_cell_measurement_reflns_used 2266
_cell_measurement_temperature 123
_cell_measurement_theta_max 29.45
_cell_measurement_theta_min 3.36
_cell_volume 2309.55(14)
_computing_cell_refinement 'CrysAlis CCD (Oxford Diffraction, 2009)'
_computing_data_collection 'CrysAlis CCD (Oxford Diffraction, 2009)'
_computing_data_reduction 'CrysAlis CCD (Oxford Diffraction, 2009)'
_computing_molecular_graphics 'ORTEP-3 for Windows (Farrugia, 1997) and Mercury (Macrae <i>et al.</i>, 2006)'
_computing_publication_material 'WinGX (Farrugia, 1999) and PARST (Nardelli, 1995)'
_computing_structure_refinement 'SHELXL97 (Sheldrick, 2008)'
_computing_structure_solution 'SHELXS97 (Sheldrick, 2008)'
_diffrn_ambient_temperature 123
_diffrn_measured_fraction_theta_full 0.999
_diffrn_measured_fraction_theta_max 0.989
_diffrn_measurement_device_type 'Oxford Diffraction Xcalibur E'
_diffrn_measurement_method \w
_diffrn_radiation_monochromator graphite
_diffrn_radiation_source 'fine-focus sealed tube'
_diffrn_radiation_type MoK\a
_diffrn_radiation_wavelength 0.71073
_diffrn_reflns_av_R_equivalents 0.0486
_diffrn_reflns_av_sigmaI/netI 0.0538
_diffrn_reflns_limit_h_max 13
_diffrn_reflns_limit_h_min -12
_diffrn_reflns_limit_k_max 14
_diffrn_reflns_limit_k_min -10
_diffrn_reflns_limit_l_max 22
_diffrn_reflns_limit_l_min -26
_diffrn_reflns_number 10140
_diffrn_reflns_theta_full 27.00
_diffrn_reflns_theta_max 27.99
_diffrn_reflns_theta_min 3.37
_diffrn_standards_decay_% 0
_diffrn_standards_interval_time 120
_diffrn_standards_number 0
_exptl_absorpt_coefficient_mu 3.529
_exptl_absorpt_correction_T_max 1.000
_exptl_absorpt_correction_T_min 0.751
_exptl_absorpt_correction_type multi-scan
_exptl_absorpt_process_details
;
(CrysAlis PRO; Oxford Diffraction, 2009)
;
_exptl_crystal_colour colourless
_exptl_crystal_density_diffrn 1.473
_exptl_crystal_density_method 'not measured'
_exptl_crystal_description tablet
_exptl_crystal_F_000 1040
_exptl_crystal_size_max 0.25
_exptl_crystal_size_mid 0.12
_exptl_crystal_size_min 0.05
_refine_diff_density_max 0.576
_refine_diff_density_min -0.456
_refine_ls_extinction_method none
_refine_ls_goodness_of_fit_ref 1.062
_refine_ls_hydrogen_treatment mixed
_refine_ls_matrix_type full
_refine_ls_number_parameters 133
_refine_ls_number_reflns 2762
_refine_ls_number_restraints 0
_refine_ls_restrained_S_all 1.062
_refine_ls_R_factor_all 0.0822
_refine_ls_R_factor_gt 0.0453
_refine_ls_shift/su_max 0.000
_refine_ls_shift/su_mean 0.000
_refine_ls_structure_factor_coef Fsqd
_refine_ls_weighting_details 'calc w=1/[\s^2^(Fo^2^)+(0.0316P)^2^+0.7321P] where P=(Fo^2^+2Fc^2^)/3'
_refine_ls_weighting_scheme calc
_refine_ls_wR_factor_gt 0.0801
_refine_ls_wR_factor_ref 0.0930
_reflns_number_gt 1819
_reflns_number_total 2762
_reflns_threshold_expression I>2\s(I)
_cod_data_source_file lh5254.cif
_cod_data_source_block I
_cod_database_code 2230423
_cod_database_fobs_code 2230423

loop_
_symmetry_equiv_pos_as_xyz
'x, y, z'
'-x+1/2, -y, z+1/2'
'x+1/2, -y+1/2, -z'
'-x, y+1/2, -z+1/2'
'-x, -y, -z'
'x-1/2, y, -z-1/2'
'-x-1/2, y-1/2, z'
'x, -y-1/2, z-1/2'

loop_
_atom_site_type_symbol
_atom_site_label
_atom_site_fract_x
_atom_site_fract_y
_atom_site_fract_z
_atom_site_U_iso_or_equiv
_atom_site_adp_type
_atom_site_calc_flag
_atom_site_refinement_flags
_atom_site_occupancy
_atom_site_symmetry_multiplicity
_atom_site_disorder_assembly
_atom_site_disorder_group
Br Br1 0.74332(3) 0.28652(3) 0.384590(15) 0.02982(13) Uani d . 1 1 . .
O O1 0.94616(17) 0.2851(2) 0.24129(10) 0.0200(5) Uani d . 1 1 . .
N N1 0.7262(2) 0.2730(3) 0.21911(12) 0.0158(6) Uani d D 1 1 . .
C C1 0.6864(3) 0.4811(3) 0.30022(16) 0.0214(7) Uani d . 1 1 . .
H H1A 0.7056 0.5288 0.2611 0.032 Uiso calc R 1 1 . .
H H1B 0.6768 0.5335 0.3384 0.032 Uiso calc R 1 1 . .
H H1C 0.6037 0.4368 0.2935 0.032 Uiso calc R 1 1 . .
C C2 0.7996(3) 0.3946(3) 0.31211(15) 0.0173(7) Uani d . 1 1 . .
C C3 0.9232(3) 0.4587(3) 0.33541(16) 0.0287(9) Uani d . 1 1 . .
H H3A 0.9914 0.4004 0.3472 0.043 Uiso calc R 1 1 . .
H H3B 0.9015 0.5073 0.3739 0.043 Uiso calc R 1 1 . .
H H3C 0.9565 0.5100 0.3002 0.043 Uiso calc R 1 1 . .
C C4 0.8312(3) 0.3116(3) 0.25448(14) 0.0158(7) Uani d . 1 1 . .
C C5 0.7307(2) 0.1928(3) 0.16557(14) 0.0160(7) Uani d . 1 1 . .
C C6 0.8384(3) 0.1847(3) 0.12261(14) 0.0203(7) Uani d . 1 1 . .
H H6 0.9135 0.2348 0.1281 0.024 Uiso calc R 1 1 . .
C C7 0.8347(3) 0.1030(3) 0.07213(15) 0.0241(8) Uani d . 1 1 . .
H H7 0.9082 0.0986 0.0431 0.029 Uiso calc R 1 1 . .
C C8 0.7285(3) 0.0274(3) 0.06198(15) 0.0229(8) Uani d . 1 1 . .
C C9 0.6210(3) 0.0383(3) 0.10438(16) 0.0273(8) Uani d . 1 1 . .
H H9 0.5457 -0.0113 0.0985 0.033 Uiso calc R 1 1 . .
C C10 0.6216(3) 0.1202(3) 0.15499(15) 0.0225(8) Uani d . 1 1 . .
H H10 0.5463 0.1267 0.1829 0.027 Uiso calc R 1 1 . .
C C11 0.7287(3) -0.0636(4) 0.00758(17) 0.0338(9) Uani d . 1 1 . .
H H11A 0.6452 -0.1082 0.0085 0.051 Uiso calc PR 0.50 1 . .
H H11B 0.8033 -0.1184 0.0138 0.051 Uiso calc PR 0.50 1 . .
H H11C 0.7378 -0.0233 -0.0348 0.051 Uiso calc PR 0.50 1 . .
H H11D 0.8123 -0.0584 -0.0168 0.051 Uiso d PR 0.50 1 . .
H H11E 0.6542 -0.0482 -0.0222 0.051 Uiso d PR 0.50 1 . .
H H11F 0.7197 -0.1433 0.0264 0.051 Uiso d PR 0.50 1 . .
H H1N 0.652(2) 0.292(3) 0.2342(15) 0.032(10) Uiso d D 1 1 . .

loop_
_atom_site_aniso_label
_atom_site_aniso_U_11
_atom_site_aniso_U_22
_atom_site_aniso_U_33
_atom_site_aniso_U_12
_atom_site_aniso_U_13
_atom_site_aniso_U_23
Br1 0.0475(2) 0.0235(2) 0.01844(18) 0.00201(17) 0.00410(15) 0.00302(15)
O1 0.0101(9) 0.0260(14) 0.0240(12) 0.0013(10) -0.0012(8) -0.0053(11)
N1 0.0086(12) 0.0198(15) 0.0191(13) 0.0006(11) 0.0013(9) -0.0026(11)
C1 0.0213(16) 0.017(2) 0.0254(18) 0.0021(13) 0.0028(14) -0.0020(15)
C2 0.0131(13) 0.0159(19) 0.0228(17) -0.0020(12) 0.0012(12) 0.0001(15)
C3 0.0218(16) 0.037(3) 0.0269(19) -0.0069(16) -0.0011(14) -0.0152(18)
C4 0.0163(14) 0.0137(18) 0.0175(15) -0.0003(12) -0.0010(12) 0.0051(14)
C5 0.0137(14) 0.0189(18) 0.0153(15) 0.0014(13) -0.0025(11) 0.0010(13)
C6 0.0172(14) 0.025(2) 0.0182(16) -0.0014(13) 0.0012(12) 0.0021(15)
C7 0.0217(16) 0.034(2) 0.0165(17) 0.0033(15) 0.0025(13) -0.0009(16)
C8 0.0334(19) 0.020(2) 0.0155(16) 0.0022(15) -0.0021(14) -0.0022(14)
C9 0.0275(17) 0.031(2) 0.0230(18) -0.0104(15) -0.0014(14) -0.0048(16)
C10 0.0182(15) 0.030(2) 0.0192(17) -0.0032(14) 0.0029(13) -0.0042(16)
C11 0.051(2) 0.029(2) 0.0213(18) -0.0049(17) 0.0051(16) -0.0064(16)

loop_
_atom_type_symbol
_atom_type_description
_atom_type_scat_dispersion_real
_atom_type_scat_dispersion_imag
_atom_type_scat_source
Br Br -0.2901 2.4595 'International Tables Vol C Tables 4.2.6.8 and 6.1.1.4'
O O 0.0106 0.0060 'International Tables Vol C Tables 4.2.6.8 and 6.1.1.4'
N N 0.0061 0.0033 'International Tables Vol C Tables 4.2.6.8 and 6.1.1.4'
C C 0.0033 0.0016 'International Tables Vol C Tables 4.2.6.8 and 6.1.1.4'
H H 0.0000 0.0000 'International Tables Vol C Tables 4.2.6.8 and 6.1.1.4'

loop_
_geom_angle_atom_site_label_1
_geom_angle_atom_site_label_2
_geom_angle_atom_site_label_3
_geom_angle_site_symmetry_1
_geom_angle_site_symmetry_3
_geom_angle
_geom_angle_publ_flag
C4 N1 C5 . . 126.2(2) ?
C4 N1 H1N . . 115(2) ?
C5 N1 H1N . . 118(2) ?
C2 C1 H1A . . 109.5 ?
C2 C1 H1B . . 109.5 ?
H1A C1 H1B . . 109.5 ?
C2 C1 H1C . . 109.5 ?
H1A C1 H1C . . 109.5 ?
H1B C1 H1C . . 109.5 ?
C3 C2 C1 . . 111.2(3) ?
C3 C2 C4 . . 111.1(2) ?
C1 C2 C4 . . 115.1(2) ?
C3 C2 Br1 . . 107.0(2) ?
C1 C2 Br1 . . 107.20(19) ?
C4 C2 Br1 . . 104.7(2) ?
C2 C3 H3A . . 109.5 ?
C2 C3 H3B . . 109.5 ?
H3A C3 H3B . . 109.5 ?
C2 C3 H3C . . 109.5 ?
H3A C3 H3C . . 109.5 ?
H3B C3 H3C . . 109.5 ?
O1 C4 N1 . . 123.0(3) ?
O1 C4 C2 . . 120.8(3) ?
N1 C4 C2 . . 116.2(2) ?
C10 C5 C6 . . 118.7(3) ?
C10 C5 N1 . . 118.1(3) ?
C6 C5 N1 . . 123.3(3) ?
C7 C6 C5 . . 119.3(3) ?
C7 C6 H6 . . 120.4 ?
C5 C6 H6 . . 120.4 ?
C6 C7 C8 . . 122.9(3) ?
C6 C7 H7 . . 118.5 ?
C8 C7 H7 . . 118.5 ?
C7 C8 C9 . . 117.1(3) ?
C7 C8 C11 . . 121.8(3) ?
C9 C8 C11 . . 121.1(3) ?
C10 C9 C8 . . 121.2(3) ?
C10 C9 H9 . . 119.4 ?
C8 C9 H9 . . 119.4 ?
C9 C10 C5 . . 120.8(3) ?
C9 C10 H10 . . 119.6 ?
C5 C10 H10 . . 119.6 ?
C8 C11 H11A . . 109.5 ?
C8 C11 H11B . . 109.5 ?
H11A C11 H11B . . 109.5 ?
C8 C11 H11C . . 109.5 ?
H11A C11 H11C . . 109.5 ?
H11B C11 H11C . . 109.5 ?
C8 C11 H11D . . 109.5 ?
H11A C11 H11D . . 141.1 ?
H11B C11 H11D . . 56.3 ?
H11C C11 H11D . . 56.3 ?
C8 C11 H11E . . 109.5 ?
H11A C11 H11E . . 56.3 ?
H11B C11 H11E . . 141.1 ?
H11C C11 H11E . . 56.3 ?
H11D C11 H11E . . 109.5 ?
C8 C11 H11F . . 109.5 ?
H11A C11 H11F . . 56.3 ?
H11B C11 H11F . . 56.3 ?
H11C C11 H11F . . 141.1 ?
H11D C11 H11F . . 109.5 ?
H11E C11 H11F . . 109.5 ?

loop_
_geom_bond_atom_site_label_1
_geom_bond_atom_site_label_2
_geom_bond_site_symmetry_2
_geom_bond_distance
_geom_bond_publ_flag
Br1 C2 . 1.995(3) ?
O1 C4 . 1.226(3) ?
N1 C4 . 1.352(4) ?
N1 C5 . 1.416(4) ?
N1 H1N . 0.840(17) ?
C1 C2 . 1.519(4) ?
C1 H1A . 0.9800 ?
C1 H1B . 0.9800 ?
C1 H1C . 0.9800 ?
C2 C3 . 1.515(4) ?
C2 C4 . 1.533(4) ?
C3 H3A . 0.9800 ?
C3 H3B . 0.9800 ?
C3 H3C . 0.9800 ?
C5 C10 . 1.387(4) ?
C5 C6 . 1.397(4) ?
C6 C7 . 1.380(4) ?
C6 H6 . 0.9500 ?
C7 C8 . 1.382(4) ?
C7 H7 . 0.9500 ?
C8 C9 . 1.391(4) ?
C8 C11 . 1.509(5) ?
C9 C10 . 1.382(4) ?
C9 H9 . 0.9500 ?
C10 H10 . 0.9500 ?
C11 H11A . 0.9800 ?
C11 H11B . 0.9800 ?
C11 H11C . 0.9800 ?
C11 H11D . 0.9800 ?
C11 H11E . 0.9800 ?
C11 H11F . 0.9800 ?

loop_
_geom_hbond_atom_site_label_D
_geom_hbond_atom_site_label_H
_geom_hbond_atom_site_label_A
_geom_hbond_site_symmetry_A
_geom_hbond_distance_DH
_geom_hbond_distance_HA
_geom_hbond_distance_DA
_geom_hbond_angle_DHA
N1 H1N O1 6_556 0.840(17) 2.13(2) 2.937(3) 161(3)
C1 H1C O1 6_556 0.98 2.44 3.382(4) 162
C10 H10 O1 6_556 0.95 2.57 3.321(4) 137

loop_
_geom_torsion_atom_site_label_1
_geom_torsion_atom_site_label_2
_geom_torsion_atom_site_label_3
_geom_torsion_atom_site_label_4
_geom_torsion_site_symmetry_1
_geom_torsion_site_symmetry_2
_geom_torsion_site_symmetry_3
_geom_torsion_site_symmetry_4
_geom_torsion
_geom_torsion_publ_flag
C5 N1 C4 O1 . . . . 4.0(5) ?
C5 N1 C4 C2 . . . . -177.5(3) ?
C3 C2 C4 O1 . . . . 14.6(4) ?
C1 C2 C4 O1 . . . . 142.0(3) ?
Br1 C2 C4 O1 . . . . -100.5(3) ?
C3 C2 C4 N1 . . . . -163.9(3) ?
C1 C2 C4 N1 . . . . -36.5(4) ?
Br1 C2 C4 N1 . . . . 81.0(3) ?
C4 N1 C5 C10 . . . . 149.7(3) ?
C4 N1 C5 C6 . . . . -31.2(5) ?
C10 C5 C6 C7 . . . . -1.6(5) ?
N1 C5 C6 C7 . . . . 179.3(3) ?
C5 C6 C7 C8 . . . . -0.4(5) ?
C6 C7 C8 C9 . . . . 1.6(5) ?
C6 C7 C8 C11 . . . . -178.2(3) ?
C7 C8 C9 C10 . . . . -1.0(5) ?
C11 C8 C9 C10 . . . . 178.8(3) ?
C8 C9 C10 C5 . . . . -0.9(5) ?
C6 C5 C10 C9 . . . . 2.2(5) ?
N1 C5 C10 C9 . . . . -178.6(3) ?
